data_1544442
loop_
_publ_author_name
'Paswan, Santosh'
'Bharty, Manoj K.'
'Gupta, Sushil K.'
'Butcher, Ray J.'
'Jasinski, Jerry P.'

_publ_section_title
;
 5-(2-Methylfuran-3-yl)-<i>N</i>-phenyl-1,3,4-oxadiazol-2-amine
;
_journal_coeditor_code SJ4067
_journal_issue 11
_journal_name_full IUCrData
_journal_page_first x161724
_journal_paper_doi 10.1107/S2414314616017247
_journal_volume 1
_journal_year 2016
_chemical_formula_iupac 'C13 H11 N3 O2'
_chemical_formula_moiety 'C13 H11 N3 O2'
_chemical_formula_sum 'C13 H11 N3 O2'
_chemical_formula_weight 241.25
_chemical_name_systematic
;
5-(2-Methylfuran-3-yl)-<i>N</i>-phenyl-1,3,4-oxadiazol-2-amine
;
_space_group_crystal_system monoclinic
_space_group_IT_number 15
_space_group_name_Hall '-C 2yc'
_space_group_name_H-M_alt 'C 1 2/c 1'
_symmetry_space_group_name_Hall '-C 2yc'
_symmetry_space_group_name_H-M 'C 1 2/c 1'
_atom_sites_solution_hydrogens mixed
_cell_angle_alpha 90
_cell_angle_beta 120.415(10)
_cell_angle_gamma 90
_cell_formula_units_Z 8
_cell_length_a 20.8964(16)
_cell_length_b 5.9156(3)
_cell_length_c 21.9821(17)
_cell_measurement_reflns_used 1741
_cell_measurement_temperature 173(2)
_cell_measurement_theta_max 31.4670
_cell_measurement_theta_min 4.3830
_cell_volume 2343.4(4)
_computing_cell_refinement
;
CrysAlis PRO (Agilent, 2014)
;
_computing_data_collection
;
CrysAlis PRO (Agilent, 2014)
;
_computing_data_reduction
;
CrysAlis PRO (Agilent, 2014)
;
_computing_molecular_graphics
;
SHELXTL (Sheldrick, 2008)
;
_computing_publication_material
;
SHELXTL (Sheldrick, 2008)
;
_computing_structure_refinement
;
SHELXL2014 (Sheldrick, 2015b)
;
_computing_structure_solution
;
SHELXT (Sheldrick, 2015a)
;
_diffrn_ambient_temperature 173(2)
_diffrn_detector_area_resol_mean 16.0416
_diffrn_measured_fraction_theta_full 0.998
_diffrn_measured_fraction_theta_max 0.904
_diffrn_measurement_device_type 'Agilent Xcalibur Eos Gemini'
_diffrn_measurement_method '\w scans'
_diffrn_radiation_type MoK\a
_diffrn_radiation_wavelength 0.71073
_diffrn_reflns_av_R_equivalents 0.0213
_diffrn_reflns_limit_h_max 30
_diffrn_reflns_limit_h_min -30
_diffrn_reflns_limit_k_max 8
_diffrn_reflns_limit_k_min -8
_diffrn_reflns_limit_l_max 32
_diffrn_reflns_limit_l_min -33
_diffrn_reflns_number 8528
_diffrn_reflns_theta_full 25.500
_diffrn_reflns_theta_max 32.708
_diffrn_reflns_theta_min 3.615
_exptl_absorpt_coefficient_mu 0.096
_exptl_absorpt_correction_T_max 1.00000
_exptl_absorpt_correction_T_min 0.81369
_exptl_absorpt_correction_type multi-scan
_exptl_absorpt_process_details
;
(CrysAlis PRO; Agilent, 2014)
;
_exptl_crystal_colour 'pale orange-red'
_exptl_crystal_density_diffrn 1.368
_exptl_crystal_description
;
prismatic
;
_exptl_crystal_F_000 1008
_exptl_crystal_size_max 0.39
_exptl_crystal_size_mid 0.17
_exptl_crystal_size_min 0.15
_refine_diff_density_max 0.214
_refine_diff_density_min -0.185
_refine_ls_extinction_method none
_refine_ls_goodness_of_fit_ref 1.025
_refine_ls_hydrogen_treatment mixed
_refine_ls_matrix_type full
_refine_ls_number_parameters 188
_refine_ls_number_reflns 3895
_refine_ls_number_restraints 51
_refine_ls_restrained_S_all 1.022
_refine_ls_R_factor_all 0.0962
_refine_ls_R_factor_gt 0.0574
_refine_ls_shift/su_max 0.000
_refine_ls_shift/su_mean 0.000
_refine_ls_structure_factor_coef Fsqd
_refine_ls_weighting_details 'w=1/[\s^2^(Fo^2^)+(0.0691P)^2^+0.7747P] where P=(Fo^2^+2Fc^2^)/3'
_refine_ls_weighting_scheme calc
_refine_ls_wR_factor_gt 0.1406
_refine_ls_wR_factor_ref 0.1667
_reflns_number_gt 2403
_reflns_number_total 3895
_reflns_threshold_expression 'I > 2\s(I)'
_cod_data_source_file sj4067sup1.cif
_cod_data_source_block I
_cod_original_cell_volume 2343.4(3)
_cod_database_code 1544442
_shelx_space_group_comment
;
The symmetry employed for this shelxl refinement is uniquely defined
by the following loop, which should always be used as a source of
symmetry information in preference to the above space-group names.
They are only intended as comments.
;

loop_
_space_group_symop_operation_xyz
'x, y, z'
'-x, y, -z+1/2'
'x+1/2, y+1/2, z'
'-x+1/2, y+1/2, -z+1/2'
'-x, -y, -z'
'x, -y, z-1/2'
'-x+1/2, -y+1/2, -z'
'x+1/2, -y+1/2, z-1/2'

loop_
_atom_site_type_symbol
_atom_site_label
_atom_site_fract_x
_atom_site_fract_y
_atom_site_fract_z
_atom_site_U_iso_or_equiv
_atom_site_adp_type
_atom_site_calc_flag
_atom_site_occupancy
_atom_site_disorder_assembly
_atom_site_disorder_group
O O1 0.53261(6) 0.43941(18) 0.42073(5) 0.0470(3) Uani d 1 . .
N N1 0.45640(7) 0.1226(2) 0.40325(7) 0.0506(3) Uani d 1 . .
H H1N 0.4489(10) 0.005(3) 0.4262(9) 0.057(5) Uiso d 1 . .
N N2 0.55136(7) 0.2429(2) 0.51379(6) 0.0484(3) Uani d 1 . .
N N3 0.60380(7) 0.4184(2) 0.53713(7) 0.0514(3) Uani d 1 . .
C C1 0.40324(8) 0.1415(3) 0.33125(7) 0.0441(3) Uani d 1 . .
C C2 0.39829(11) 0.3187(3) 0.28835(9) 0.0670(5) Uani d 1 . .
H H2A 0.4326 0.4404 0.3069 0.080 Uiso calc 1 . .
C C3 0.34293(12) 0.3180(4) 0.21804(10) 0.0761(6) Uani d 1 . .
H H3A 0.3399 0.4398 0.1885 0.091 Uiso calc 1 . .
C C4 0.29263(10) 0.1458(4) 0.19026(9) 0.0652(5) Uani d 1 . .
H H4A 0.2550 0.1474 0.1419 0.078 Uiso calc 1 . .
C C5 0.29707(10) -0.0287(4) 0.23293(9) 0.0629(5) Uani d 1 . .
H H5A 0.2619 -0.1482 0.2142 0.075 Uiso calc 1 . .
C C6 0.35219(9) -0.0330(3) 0.30314(8) 0.0545(4) Uani d 1 . .
H H6A 0.3551 -0.1560 0.3322 0.065 Uiso calc 1 . .
C C7 0.51143(8) 0.2623(3) 0.44590(7) 0.0424(3) Uani d 1 . .
C C8 0.59135(8) 0.5285(3) 0.48257(8) 0.0465(4) Uani d 1 . .
O O2 0.66884(14) 1.0275(4) 0.44789(13) 0.0586(6) Uani d 0.902(2) A 1
C C9 0.63019(9) 0.7286(3) 0.48103(9) 0.0427(4) Uani d 0.902(2) A 1
C C10 0.68975(12) 0.8339(4) 0.54232(11) 0.0531(5) Uani d 0.902(2) A 1
H H10A 0.7102 0.7862 0.5899 0.064 Uiso calc 0.902(2) A 1
C C11 0.71062(11) 1.0098(4) 0.51977(10) 0.0595(5) Uani d 0.902(2) A 1
H H11A 0.7494 1.1106 0.5494 0.071 Uiso calc 0.902(2) A 1
C C12 0.61913(9) 0.8524(3) 0.42467(9) 0.0477(4) Uani d 0.902(2) A 1
C C13 0.56757(15) 0.8395(5) 0.34734(11) 0.0692(7) Uani d 0.902(2) A 1
H H13A 0.5325 0.7151 0.3367 0.104 Uiso calc 0.902(2) A 1
H H13B 0.5959 0.8129 0.3236 0.104 Uiso calc 0.902(2) A 1
H H13C 0.5402 0.9821 0.3306 0.104 Uiso calc 0.902(2) A 1
O O2A 0.6546(18) 1.057(4) 0.4397(12) 0.0586(6) Uani d 0.098(2) A 2
C C9A 0.6013(8) 0.735(3) 0.4376(7) 0.0427(4) Uani d 0.098(2) A 2
C C10A 0.5807(13) 0.803(3) 0.3684(9) 0.0531(5) Uani d 0.098(2) A 2
H H10B 0.5522 0.7164 0.3268 0.064 Uiso calc 0.098(2) A 2
C C11A 0.6069(10) 1.005(3) 0.3706(8) 0.0595(5) Uani d 0.098(2) A 2
H H11B 0.5950 1.0994 0.3313 0.071 Uiso calc 0.098(2) A 2
C C12A 0.6552(8) 0.873(3) 0.4795(7) 0.0477(4) Uani d 0.098(2) A 2
C C13A 0.7071(16) 0.887(5) 0.5558(9) 0.0692(7) Uani d 0.098(2) A 2
H H13D 0.6946 0.7703 0.5798 0.104 Uiso calc 0.098(2) A 2
H H13E 0.7035 1.0362 0.5730 0.104 Uiso calc 0.098(2) A 2
H H13F 0.7578 0.8623 0.5656 0.104 Uiso calc 0.098(2) A 2

loop_
_atom_site_aniso_label
_atom_site_aniso_U_11
_atom_site_aniso_U_22
_atom_site_aniso_U_33
_atom_site_aniso_U_12
_atom_site_aniso_U_13
_atom_site_aniso_U_23
O1 0.0482(6) 0.0443(6) 0.0459(6) -0.0052(5) 0.0218(5) 0.0039(5)
N1 0.0484(7) 0.0478(8) 0.0391(6) -0.0095(6) 0.0100(6) 0.0062(5)
N2 0.0426(6) 0.0444(7) 0.0432(7) -0.0068(6) 0.0107(5) 0.0049(5)
N3 0.0432(7) 0.0462(7) 0.0517(7) -0.0071(6) 0.0142(6) 0.0022(6)
C1 0.0402(7) 0.0474(8) 0.0375(7) -0.0003(6) 0.0143(6) 0.0014(6)
C2 0.0646(11) 0.0627(11) 0.0479(9) -0.0138(9) 0.0096(8) 0.0120(8)
C3 0.0753(13) 0.0787(14) 0.0491(10) -0.0088(11) 0.0130(9) 0.0186(9)
C4 0.0603(10) 0.0847(14) 0.0358(8) -0.0021(10) 0.0133(7) 0.0004(8)
C5 0.0600(10) 0.0728(12) 0.0442(9) -0.0170(9) 0.0178(8) -0.0097(8)
C6 0.0565(9) 0.0570(10) 0.0412(8) -0.0096(8) 0.0184(7) 0.0001(7)
C7 0.0405(7) 0.0390(7) 0.0428(7) -0.0014(6) 0.0175(6) 0.0042(6)
C8 0.0381(7) 0.0442(8) 0.0529(9) -0.0039(6) 0.0199(6) -0.0035(7)
O2 0.0619(15) 0.0533(10) 0.0601(9) -0.0143(10) 0.0305(9) 0.0024(7)
C9 0.0386(8) 0.0426(9) 0.0437(9) -0.0037(7) 0.0185(7) -0.0017(7)
C10 0.0490(11) 0.0551(13) 0.0472(10) -0.0105(9) 0.0185(9) -0.0030(8)
C11 0.0592(11) 0.0577(11) 0.0534(11) -0.0206(9) 0.0224(9) -0.0110(9)
C12 0.0473(9) 0.0465(10) 0.0488(9) -0.0075(8) 0.0240(8) -0.0018(7)
C13 0.0665(15) 0.0825(17) 0.0459(12) -0.0067(13) 0.0193(11) 0.0064(11)
O2A 0.0619(15) 0.0533(10) 0.0601(9) -0.0143(10) 0.0305(9) 0.0024(7)
C9A 0.0386(8) 0.0426(9) 0.0437(9) -0.0037(7) 0.0185(7) -0.0017(7)
C10A 0.0490(11) 0.0551(13) 0.0472(10) -0.0105(9) 0.0185(9) -0.0030(8)
C11A 0.0592(11) 0.0577(11) 0.0534(11) -0.0206(9) 0.0224(9) -0.0110(9)
C12A 0.0473(9) 0.0465(10) 0.0488(9) -0.0075(8) 0.0240(8) -0.0018(7)
C13A 0.0665(15) 0.0825(17) 0.0459(12) -0.0067(13) 0.0193(11) 0.0064(11)

loop_
_atom_type_symbol
_atom_type_description
_atom_type_scat_dispersion_real
_atom_type_scat_dispersion_imag
_atom_type_scat_source
C C 0.0033 0.0016 'International Tables Vol C Tables 4.2.6.8 and 6.1.1.4'
H H 0.0000 0.0000 'International Tables Vol C Tables 4.2.6.8 and 6.1.1.4'
N N 0.0061 0.0033 'International Tables Vol C Tables 4.2.6.8 and 6.1.1.4'
O O 0.0106 0.0060 'International Tables Vol C Tables 4.2.6.8 and 6.1.1.4'

loop_
_geom_angle_atom_site_label_1
_geom_angle_atom_site_label_2
_geom_angle_atom_site_label_3
_geom_angle
C7 O1 C8 101.65(11)
C7 N1 C1 130.48(14)
C7 N1 H1N 114.2(11)
C1 N1 H1N 114.9(11)
C7 N2 N3 106.47(12)
C8 N3 N2 106.56(12)
C2 C1 C6 119.18(15)
C2 C1 N1 125.04(15)
C6 C1 N1 115.78(14)
C1 C2 C3 119.50(18)
C1 C2 H2A 120.3
C3 C2 H2A 120.3
C4 C3 C2 121.35(19)
C4 C3 H3A 119.3
C2 C3 H3A 119.3
C3 C4 C5 119.16(16)
C3 C4 H4A 120.4
C5 C4 H4A 120.4
C4 C5 C6 120.62(17)
C4 C5 H5A 119.7
C6 C5 H5A 119.7
C5 C6 C1 120.18(17)
C5 C6 H6A 119.9
C1 C6 H6A 119.9
N2 C7 N1 125.19(14)
N2 C7 O1 112.65(13)
N1 C7 O1 122.14(13)
N3 C8 O1 112.66(14)
N3 C8 C9 126.35(15)
O1 C8 C9 120.97(14)
N3 C8 C9A 156.6(5)
O1 C8 C9A 90.7(5)
C11 O2 C12 107.00(19)
C12 C9 C10 106.85(16)
C12 C9 C8 128.78(16)
C10 C9 C8 124.36(16)
C11 C10 C9 106.53(19)
C11 C10 H10A 126.7
C9 C10 H10A 126.7
C10 C11 O2 110.83(18)
C10 C11 H11A 124.6
O2 C11 H11A 124.6
C9 C12 O2 108.78(17)
C9 C12 C13 135.13(18)
O2 C12 C13 116.09(19)
C12 C13 H13A 109.5
C12 C13 H13B 109.5
H13A C13 H13B 109.5
C12 C13 H13C 109.5
H13A C13 H13C 109.5
H13B C13 H13C 109.5
C11A O2A C12A 107.1(15)
C12A C9A C10A 105.2(13)
C12A C9A C8 111.3(11)
C10A C9A C8 142.6(12)
C11A C10A C9A 109.1(14)
C11A C10A H10B 125.4
C9A C10A H10B 125.4
C10A C11A O2A 107.7(14)
C10A C11A H11B 126.2
O2A C11A H11B 126.2
C9A C12A O2A 108.2(13)
C9A C12A C13A 135.1(16)
O2A C12A C13A 116.3(16)
C12A C13A H13D 109.5
C12A C13A H13E 109.5
H13D C13A H13E 109.5
C12A C13A H13F 109.5
H13D C13A H13F 109.5
H13E C13A H13F 109.5

loop_
_geom_bond_atom_site_label_1
_geom_bond_atom_site_label_2
_geom_bond_distance
O1 C7 1.3592(18)
O1 C8 1.3938(18)
N1 C7 1.3388(19)
N1 C1 1.4040(19)
N1 H1N 0.919(19)
N2 C7 1.2947(19)
N2 N3 1.4049(18)
N3 C8 1.270(2)
C1 C2 1.379(2)
C1 C6 1.385(2)
C2 C3 1.384(2)
C2 H2A 0.9500
C3 C4 1.366(3)
C3 H3A 0.9500
C4 C5 1.366(3)
C4 H4A 0.9500
C5 C6 1.382(2)
C5 H5A 0.9500
C6 H6A 0.9500
C8 C9 1.446(2)
C8 C9A 1.649(15)
O2 C11 1.369(3)
O2 C12 1.370(3)
C9 C12 1.355(2)
C9 C10 1.433(2)
C10 C11 1.318(3)
C10 H10A 0.9500
C11 H11A 0.9500
C12 C13 1.484(3)
C13 H13A 0.9800
C13 H13B 0.9800
C13 H13C 0.9800
O2A C11A 1.363(19)
O2A C12A 1.391(16)
C9A C12A 1.317(14)
C9A C10A 1.415(16)
C10A C11A 1.304(17)
C10A H10B 0.9500
C11A H11B 0.9500
C12A C13A 1.468(12)
C13A H13D 0.9800
C13A H13E 0.9800
C13A H13F 0.9800

loop_
_geom_hbond_atom_site_label_D
_geom_hbond_atom_site_label_H
_geom_hbond_atom_site_label_A
_geom_hbond_site_symmetry_A
_geom_hbond_distance_DH
_geom_hbond_distance_HA
_geom_hbond_distance_DA
_geom_hbond_angle_DHA
N1 H1N N2 5_656 0.92(2) 1.97(2) 2.885(2) 171(2)
C2 H2A O1 . 0.95 2.31 2.930(2) 122.4
C13 H13A O1 . 0.98 2.46 3.151(3) 127.0
C13A H13D N3 . 0.98 2.65 3.41(3) 134.4
C5 H5A Cg3 6_445 0.95 2.89 3.655(4) 138.0
C13A H13F Cg2 7_556 0.98 2.80 3.612(8) 141.0

loop_
_geom_torsion_atom_site_label_1
_geom_torsion_atom_site_label_2
_geom_torsion_atom_site_label_3
_geom_torsion_atom_site_label_4
_geom_torsion
C7 N2 N3 C8 0.33(17)
C7 N1 C1 C2 0.8(3)
C7 N1 C1 C6 -178.43(16)
C6 C1 C2 C3 -0.5(3)
N1 C1 C2 C3 -179.69(18)
C1 C2 C3 C4 0.4(3)
C2 C3 C4 C5 0.2(3)
C3 C4 C5 C6 -0.8(3)
C4 C5 C6 C1 0.7(3)
C2 C1 C6 C5 0.0(3)
N1 C1 C6 C5 179.21(16)
N3 N2 C7 N1 177.98(15)
N3 N2 C7 O1 -0.07(17)
C1 N1 C7 N2 170.37(16)
C1 N1 C7 O1 -11.8(3)
C8 O1 C7 N2 -0.19(16)
C8 O1 C7 N1 -178.30(14)
N2 N3 C8 O1 -0.47(17)
N2 N3 C8 C9 177.97(15)
N2 N3 C8 C9A 173.9(14)
C7 O1 C8 N3 0.41(17)
C7 O1 C8 C9 -178.11(14)
C7 O1 C8 C9A -177.3(6)
N3 C8 C9 C12 -179.81(17)
O1 C8 C9 C12 -1.5(3)
N3 C8 C9 C10 0.0(3)
O1 C8 C9 C10 178.34(18)
C12 C9 C10 C11 -0.2(2)
C8 C9 C10 C11 179.94(18)
C9 C10 C11 O2 0.1(3)
C12 O2 C11 C10 0.1(3)
C10 C9 C12 O2 0.3(2)
C8 C9 C12 O2 -179.9(2)
C10 C9 C12 C13 -179.8(3)
C8 C9 C12 C13 0.0(4)
C11 O2 C12 C9 -0.2(3)
C11 O2 C12 C13 179.9(2)
N3 C8 C9A C12A 4(2)
O1 C8 C9A C12A 179.1(12)
N3 C8 C9A C10A 171(2)
O1 C8 C9A C10A -14(3)
C12A C9A C10A C11A -16(3)
C8 C9A C10A C11A 176.6(18)
C9A C10A C11A O2A 10(3)
C12A O2A C11A C10A 0(4)
C10A C9A C12A O2A 16(3)
C8 C9A C12A O2A -173(2)
C10A C9A C12A C13A -172(3)
C8 C9A C12A C13A -1(3)
C11A O2A C12A C9A -10(3)
C11A O2A C12A C13A 176(3)

_cod_database_fobs_code 1544442
